data_7240402
loop_
_publ_author_name
'Bhandari, Sonal'
'Sana, Sravani'
'Lahoti, Vandana'
'Tokala, Ramya'
'Shankaraiah, Nagula'

_publ_section_title
;
 Ring-opening cyclization of activated spiro-aziridine oxindoles with
 heteroarenes: a facile synthetic approach to spiro-oxindole-fused
 pyrroloindolines
;
_journal_issue 27
_journal_name_full 'RSC Advances'
_journal_page_first 16101
_journal_page_last 16109
_journal_paper_doi 10.1039/D0RA00684J
_journal_volume 10
_journal_year 2020
_chemical_absolute_configuration rmad
_chemical_formula_moiety 'C24 H28 Cl N3 O3 S'
_chemical_formula_sum 'C24 H28 Cl N3 O3 S'
_chemical_formula_weight 474.00
_space_group_crystal_system tetragonal
_space_group_IT_number 78
_space_group_name_Hall 'P 4cw'
_space_group_name_H-M_alt 'P 43'
_atom_sites_solution_hydrogens geom
_audit_creation_method SHELXL-2018/3
_audit_update_record
;
2019-12-06 deposited with the CCDC.	2020-03-31 downloaded from the CCDC.
;
_cell_angle_alpha 90
_cell_angle_beta 90
_cell_angle_gamma 90
_cell_formula_units_Z 4
_cell_length_a 7.53409(9)
_cell_length_b 7.53409(9)
_cell_length_c 42.4001(5)
_cell_measurement_reflns_used 8968
_cell_measurement_temperature 294(2)
_cell_measurement_theta_max 2.87
_cell_measurement_theta_min 2.70
_cell_volume 2406.74(5)
_computing_cell_refinement '<i>SAINT</i> (Bruker, 2016)'
_computing_data_collection '<i>APEX3</i> (Bruker, 2016)'
_computing_data_reduction 'Bruker SAINT'
_computing_molecular_graphics 'Bruker SHELXTL'
_computing_publication_material 'Bruker SHELXTL'
_computing_structure_refinement '<i>SHELXL2014</i> (Sheldrick, 2015)'
_computing_structure_solution '<i>SHELXT</i> (Sheldrick, 2015)'
_diffrn_ambient_temperature 294(2)
_diffrn_measured_fraction_theta_full 0.999
_diffrn_measured_fraction_theta_max 0.997
_diffrn_measurement_device_type 'Bruker SMART APEX CCD area-detector'
_diffrn_measurement_method \w
_diffrn_radiation_type MoK\a
_diffrn_radiation_wavelength 0.71073
_diffrn_reflns_av_unetI/netI 0.1111
_diffrn_reflns_Laue_measured_fraction_full 0.999
_diffrn_reflns_Laue_measured_fraction_max 0.997
_diffrn_reflns_limit_h_max 9
_diffrn_reflns_limit_h_min -8
_diffrn_reflns_limit_k_max 9
_diffrn_reflns_limit_k_min -8
_diffrn_reflns_limit_l_max 52
_diffrn_reflns_limit_l_min -52
_diffrn_reflns_number 18924
_diffrn_reflns_point_group_measured_fraction_full 0.997
_diffrn_reflns_point_group_measured_fraction_max 0.990
_diffrn_reflns_theta_full 25.242
_diffrn_reflns_theta_max 26.249
_diffrn_reflns_theta_min 2.704
_exptl_absorpt_coefficient_mu 0.276
_exptl_absorpt_correction_T_max 0.96
_exptl_absorpt_correction_T_min 0.93
_exptl_absorpt_correction_type multi-scan
_exptl_absorpt_process_details 'SADABS, Bruker, 2016'
_exptl_crystal_colour colorless
_exptl_crystal_density_diffrn 1.308
_exptl_crystal_description needle
_exptl_crystal_F_000 1000
_exptl_crystal_size_max 0.220
_exptl_crystal_size_mid 0.110
_exptl_crystal_size_min 0.090
_refine_diff_density_max 0.539
_refine_diff_density_min -0.266
_refine_diff_density_rms 0.049
_refine_ls_abs_structure_details
;
 Flack x determined using 1158 quotients [(I+)-(I-)]/[(I+)+(I-)]
 (Parsons, Flack and Wagner, Acta Cryst. B69 (2013) 249-259).
;
_refine_ls_abs_structure_Flack -0.01(3)
_refine_ls_extinction_method none
_refine_ls_goodness_of_fit_ref 1.086
_refine_ls_hydrogen_treatment constr
_refine_ls_matrix_type full
_refine_ls_number_parameters 296
_refine_ls_number_reflns 18924
_refine_ls_number_restraints 1
_refine_ls_restrained_S_all 1.086
_refine_ls_R_factor_all 0.1130
_refine_ls_R_factor_gt 0.0689
_refine_ls_shift/su_max 0.000
_refine_ls_shift/su_mean 0.000
_refine_ls_structure_factor_coef Fsqd
_refine_ls_weighting_details 'w=1/[\s^2^(Fo^2^)+1.0826P] where P=(Fo^2^+2Fc^2^)/3'
_refine_ls_weighting_scheme calc
_refine_ls_wR_factor_gt 0.1226
_refine_ls_wR_factor_ref 0.1363
_reflns_Friedel_coverage 0.959
_reflns_Friedel_fraction_full 0.995
_reflns_Friedel_fraction_max 0.984
_reflns_number_gt 13231
_reflns_number_total 18924
_reflns_threshold_expression 'I > 2\s(I)'
_cod_data_source_file d0ra00684j2.cif
_cod_data_source_block KA778_TWIN
_cod_depositor_comments 'Adding full bibliography for 7240402.cif.'
_cod_original_cell_volume 2406.74(6)
_cod_database_code 7240402
_shelx_shelxl_version_number 2018/3
_shelx_space_group_comment
;
The symmetry employed for this shelxl refinement is uniquely defined
by the following loop, which should always be used as a source of
symmetry information in preference to the above space-group names.
They are only intended as comments.
;
_shelx_estimated_absorpt_t_min 0.942
_shelx_estimated_absorpt_t_max 0.976

loop_
_space_group_symop_operation_xyz
'x, y, z'
'-y, x, z+3/4'
'y, -x, z+1/4'
'-x, -y, z+1/2'

loop_
_atom_site_label
_atom_site_type_symbol
_atom_site_fract_x
_atom_site_fract_y
_atom_site_fract_z
_atom_site_U_iso_or_equiv
_atom_site_adp_type
_atom_site_occupancy
_atom_site_site_symmetry_order
_atom_site_calc_flag
_atom_site_refinement_flags_posn
_atom_site_refinement_flags_adp
_atom_site_refinement_flags_occupancy
_atom_site_disorder_assembly
_atom_site_disorder_group
C1 C 0.0549(11) 0.5941(11) 0.46945(16) 0.039(2) Uani 1 1 d . . . . .
H1 H -0.003173 0.680125 0.455528 0.047 Uiso 1 1 calc R U . . .
C2 C -0.1392(12) 0.3991(12) 0.49337(18) 0.047(2) Uani 1 1 d . . . . .
C3 C -0.2623(13) 0.2642(13) 0.4989(2) 0.059(2) Uani 1 1 d . . . . .
H3 H -0.284031 0.178524 0.483572 0.070 Uiso 1 1 calc R U . . .
C4 C -0.3516(14) 0.2593(17) 0.5273(3) 0.078(3) Uani 1 1 d . . . . .
H4 H -0.431533 0.168269 0.531496 0.093 Uiso 1 1 calc R U . . .
C5 C -0.3219(15) 0.3896(19) 0.5495(2) 0.079(3) Uani 1 1 d . . . . .
H5 H -0.384471 0.387436 0.568388 0.095 Uiso 1 1 calc R U . . .
C6 C -0.2003(12) 0.5236(16) 0.54404(19) 0.060(3) Uani 1 1 d . . . . .
H6 H -0.180258 0.609622 0.559361 0.072 Uiso 1 1 calc R U . . .
C7 C -0.1089(12) 0.5297(12) 0.51588(16) 0.047(2) Uani 1 1 d . . . . .
C8 C 0.0387(11) 0.6484(11) 0.50466(15) 0.039(2) Uani 1 1 d . . . . .
C9 C 0.2264(11) 0.5993(10) 0.51955(15) 0.039(2) Uani 1 1 d . . . . .
C10 C 0.3279(10) 0.5061(11) 0.49229(14) 0.041(2) Uani 1 1 d . . . . .
H10A H 0.454304 0.529782 0.493379 0.050 Uiso 1 1 calc R U . . .
H10B H 0.308391 0.378872 0.492515 0.050 Uiso 1 1 calc R U . . .
C11 C 0.2191(11) 0.4902(13) 0.54962(16) 0.042(2) Uani 1 1 d . . . . .
C12 C 0.1507(12) 0.3249(13) 0.55598(16) 0.047(2) Uani 1 1 d . . . . .
H12 H 0.103803 0.255118 0.539920 0.056 Uiso 1 1 calc R U . . .
C13 C 0.1532(12) 0.2647(13) 0.58684(18) 0.053(3) Uani 1 1 d . . . . .
C14 C 0.2319(13) 0.3634(16) 0.61049(19) 0.060(3) Uani 1 1 d . . . . .
H14 H 0.238197 0.317128 0.630799 0.072 Uiso 1 1 calc R U . . .
C15 C 0.3006(11) 0.5276(15) 0.60451(17) 0.053(3) Uani 1 1 d . . . . .
H15 H 0.349429 0.595964 0.620577 0.064 Uiso 1 1 calc R U . . .
C16 C 0.2953(11) 0.5890(13) 0.57383(16) 0.042(2) Uani 1 1 d . . . . .
C17 C 0.3328(12) 0.7621(13) 0.53020(18) 0.050(2) Uani 1 1 d . . . . .
C18 C 0.4552(14) 0.7899(13) 0.4242(2) 0.062(3) Uani 1 1 d . . . . .
C19 C 0.3303(18) 0.9442(15) 0.4285(3) 0.096(4) Uani 1 1 d . . . . .
H19A H 0.391634 1.052991 0.424004 0.144 Uiso 1 1 calc R U . . .
H19B H 0.288097 0.946154 0.449853 0.144 Uiso 1 1 calc R U . . .
H19C H 0.231423 0.931796 0.414369 0.144 Uiso 1 1 calc R U . . .
C20 C 0.6088(16) 0.8008(18) 0.4474(2) 0.094(4) Uani 1 1 d . . . . .
H20A H 0.677391 0.905515 0.443252 0.142 Uiso 1 1 calc R U . . .
H20B H 0.682733 0.697798 0.445207 0.142 Uiso 1 1 calc R U . . .
H20C H 0.562923 0.805895 0.468550 0.142 Uiso 1 1 calc R U . . .
C21 C 0.528(2) 0.7837(17) 0.3902(2) 0.112(5) Uani 1 1 d . . . . .
H21A H 0.432245 0.800576 0.375522 0.168 Uiso 1 1 calc R U . . .
H21B H 0.582671 0.670571 0.386428 0.168 Uiso 1 1 calc R U . . .
H21C H 0.614254 0.876167 0.387383 0.168 Uiso 1 1 calc R U . . .
C22 C -0.0696(14) 0.3367(15) 0.4379(2) 0.079(3) Uani 1 1 d . . . . .
H22A H -0.065482 0.210111 0.440365 0.119 Uiso 1 1 calc R U . . .
H22B H 0.016192 0.372822 0.422462 0.119 Uiso 1 1 calc R U . . .
H22C H -0.186037 0.371610 0.431164 0.119 Uiso 1 1 calc R U . . .
C23 C -0.0130(14) 0.8441(12) 0.50866(19) 0.063(3) Uani 1 1 d . . . . .
H23A H -0.128133 0.863744 0.499619 0.094 Uiso 1 1 calc R U . . .
H23B H 0.072657 0.917724 0.498177 0.094 Uiso 1 1 calc R U . . .
H23C H -0.015810 0.873271 0.530697 0.094 Uiso 1 1 calc R U . . .
C24 C 0.4758(13) 0.8737(14) 0.57938(19) 0.066(3) Uani 1 1 d . . . . .
H24A H 0.506598 0.824417 0.599531 0.099 Uiso 1 1 calc R U . . .
H24B H 0.412113 0.982739 0.582392 0.099 Uiso 1 1 calc R U . . .
H24C H 0.581901 0.896346 0.567521 0.099 Uiso 1 1 calc R U . . .
N1 N -0.0294(10) 0.4204(10) 0.46773(15) 0.056(2) Uani 1 1 d . . . . .
N2 N 0.2474(9) 0.5890(9) 0.46431(12) 0.0430(18) Uani 1 1 d . . . . .
N3 N 0.3636(9) 0.7474(11) 0.56209(13) 0.050(2) Uani 1 1 d . . . . .
O1 O 0.4690(9) 0.4429(8) 0.42944(13) 0.0653(17) Uani 1 1 d . . . . .
O2 O 0.2007(9) 0.5827(10) 0.40695(10) 0.079(2) Uani 1 1 d . . . . .
O3 O 0.3865(10) 0.8841(9) 0.51424(12) 0.071(2) Uani 1 1 d . . . . .
Cl1 Cl 0.0551(4) 0.0627(4) 0.59596(6) 0.0810(9) Uani 1 1 d . . . . .
S1 S 0.3406(3) 0.5839(3) 0.42965(4) 0.0491(6) Uani 1 1 d . . . . .

loop_
_atom_site_aniso_label
_atom_site_aniso_U_11
_atom_site_aniso_U_22
_atom_site_aniso_U_33
_atom_site_aniso_U_23
_atom_site_aniso_U_13
_atom_site_aniso_U_12
C1 0.045(6) 0.038(5) 0.035(4) -0.003(4) -0.005(4) 0.001(5)
C2 0.046(6) 0.045(6) 0.051(5) 0.002(4) -0.005(4) 0.005(5)
C3 0.044(6) 0.050(6) 0.082(6) 0.005(5) -0.005(5) 0.009(5)
C4 0.044(7) 0.089(10) 0.099(8) 0.040(7) 0.005(6) 0.012(6)
C5 0.043(7) 0.125(11) 0.070(7) 0.025(7) 0.015(5) 0.028(8)
C6 0.035(6) 0.093(8) 0.052(5) -0.001(5) 0.002(4) 0.012(6)
C7 0.047(6) 0.067(7) 0.025(4) -0.003(4) -0.002(4) 0.018(5)
C8 0.049(6) 0.037(5) 0.031(4) -0.006(3) 0.001(4) 0.007(5)
C9 0.049(6) 0.037(5) 0.030(4) 0.001(3) 0.000(4) -0.005(4)
C10 0.035(5) 0.052(6) 0.037(4) -0.002(4) -0.001(4) 0.002(4)
C11 0.036(5) 0.060(6) 0.029(4) -0.004(4) -0.001(3) 0.010(5)
C12 0.055(6) 0.057(7) 0.028(4) -0.006(4) -0.004(4) 0.015(5)
C13 0.050(6) 0.065(7) 0.044(5) 0.016(5) 0.011(4) 0.028(5)
C14 0.061(7) 0.092(9) 0.027(4) 0.014(5) 0.008(4) 0.033(6)
C15 0.043(6) 0.081(8) 0.035(4) -0.002(5) -0.004(4) 0.011(6)
C16 0.029(5) 0.063(6) 0.035(4) -0.006(4) 0.000(3) 0.010(5)
C17 0.061(7) 0.048(6) 0.041(5) -0.004(4) -0.002(4) -0.015(5)
C18 0.068(7) 0.054(7) 0.064(6) 0.000(5) 0.008(5) -0.008(6)
C19 0.127(11) 0.059(8) 0.102(8) 0.013(6) 0.015(8) -0.001(8)
C20 0.073(9) 0.107(10) 0.103(8) -0.012(7) 0.005(7) -0.028(8)
C21 0.162(14) 0.109(10) 0.066(6) 0.002(6) 0.042(7) -0.059(9)
C22 0.073(8) 0.086(8) 0.078(6) -0.043(6) 0.002(6) -0.019(6)
C23 0.079(8) 0.048(7) 0.062(5) -0.011(4) -0.012(5) 0.017(6)
C24 0.068(7) 0.077(8) 0.054(5) -0.024(5) -0.013(5) -0.011(6)
N1 0.061(5) 0.061(5) 0.045(4) -0.022(4) 0.006(4) -0.010(5)
N2 0.045(5) 0.061(5) 0.023(3) 0.005(3) -0.006(3) -0.003(4)
N3 0.053(5) 0.060(6) 0.038(4) -0.014(4) -0.006(3) -0.014(4)
O1 0.084(5) 0.054(4) 0.058(3) -0.008(3) 0.021(3) 0.010(4)
O2 0.093(5) 0.119(6) 0.024(3) 0.003(3) -0.009(3) -0.025(5)
O3 0.104(6) 0.058(5) 0.051(3) -0.001(3) -0.008(3) -0.025(4)
Cl1 0.094(2) 0.073(2) 0.0760(15) 0.0236(14) 0.0160(15) 0.0095(17)
S1 0.0595(17) 0.0592(17) 0.0286(9) -0.0023(10) 0.0036(10) -0.0092(14)

loop_
_atom_type_symbol
_atom_type_description
_atom_type_scat_dispersion_real
_atom_type_scat_dispersion_imag
_atom_type_scat_source
C C 0.0033 0.0016 'International Tables Vol C Tables 4.2.6.8 and 6.1.1.4'
H H 0.0000 0.0000 'International Tables Vol C Tables 4.2.6.8 and 6.1.1.4'
N N 0.0061 0.0033 'International Tables Vol C Tables 4.2.6.8 and 6.1.1.4'
O O 0.0106 0.0060 'International Tables Vol C Tables 4.2.6.8 and 6.1.1.4'
Cl Cl 0.1484 0.1585 'International Tables Vol C Tables 4.2.6.8 and 6.1.1.4'
S S 0.1246 0.1234 'International Tables Vol C Tables 4.2.6.8 and 6.1.1.4'

loop_
_geom_angle_atom_site_label_1
_geom_angle_atom_site_label_2
_geom_angle_atom_site_label_3
_geom_angle
_geom_angle_site_symmetry_1
_geom_angle_site_symmetry_3
_geom_angle_publ_flag
N1 C1 N2 113.6(7) . . ?
N1 C1 C8 104.5(6) . . ?
N2 C1 C8 103.1(6) . . ?
N1 C1 H1 111.7 . . ?
N2 C1 H1 111.7 . . ?
C8 C1 H1 111.7 . . ?
N1 C2 C7 111.2(8) . . ?
N1 C2 C3 128.1(8) . . ?
C7 C2 C3 120.6(8) . . ?
C4 C3 C2 119.3(9) . . ?
C4 C3 H3 120.4 . . ?
C2 C3 H3 120.4 . . ?
C5 C4 C3 119.8(11) . . ?
C5 C4 H4 120.1 . . ?
C3 C4 H4 120.1 . . ?
C4 C5 C6 120.9(9) . . ?
C4 C5 H5 119.5 . . ?
C6 C5 H5 119.5 . . ?
C7 C6 C5 120.0(10) . . ?
C7 C6 H6 120.0 . . ?
C5 C6 H6 120.0 . . ?
C6 C7 C2 119.3(9) . . ?
C6 C7 C8 131.5(8) . . ?
C2 C7 C8 109.0(6) . . ?
C7 C8 C23 110.4(7) . . ?
C7 C8 C1 101.9(6) . . ?
C23 C8 C1 112.3(6) . . ?
C7 C8 C9 113.1(6) . . ?
C23 C8 C9 113.9(7) . . ?
C1 C8 C9 104.5(6) . . ?
C11 C9 C17 101.8(6) . . ?
C11 C9 C10 113.5(7) . . ?
C17 C9 C10 108.9(7) . . ?
C11 C9 C8 115.3(6) . . ?
C17 C9 C8 113.3(7) . . ?
C10 C9 C8 104.3(5) . . ?
N2 C10 C9 101.8(6) . . ?
N2 C10 H10A 111.4 . . ?
C9 C10 H10A 111.4 . . ?
N2 C10 H10B 111.4 . . ?
C9 C10 H10B 111.4 . . ?
H10A C10 H10B 109.3 . . ?
C12 C11 C16 119.7(7) . . ?
C12 C11 C9 132.0(7) . . ?
C16 C11 C9 108.3(8) . . ?
C11 C12 C13 118.5(8) . . ?
C11 C12 H12 120.8 . . ?
C13 C12 H12 120.8 . . ?
C14 C13 C12 121.0(9) . . ?
C14 C13 Cl1 119.5(7) . . ?
C12 C13 Cl1 119.5(8) . . ?
C15 C14 C13 121.0(8) . . ?
C15 C14 H14 119.5 . . ?
C13 C14 H14 119.5 . . ?
C14 C15 C16 117.9(8) . . ?
C14 C15 H15 121.1 . . ?
C16 C15 H15 121.1 . . ?
C15 C16 C11 121.8(9) . . ?
C15 C16 N3 127.8(8) . . ?
C11 C16 N3 110.3(7) . . ?
O3 C17 N3 123.6(8) . . ?
O3 C17 C9 128.1(7) . . ?
N3 C17 C9 108.3(7) . . ?
C19 C18 C20 110.7(9) . . ?
C19 C18 C21 111.0(9) . . ?
C20 C18 C21 109.7(10) . . ?
C19 C18 S1 110.5(7) . . ?
C20 C18 S1 109.2(7) . . ?
C21 C18 S1 105.5(7) . . ?
C18 C19 H19A 109.5 . . ?
C18 C19 H19B 109.5 . . ?
H19A C19 H19B 109.5 . . ?
C18 C19 H19C 109.5 . . ?
H19A C19 H19C 109.5 . . ?
H19B C19 H19C 109.5 . . ?
C18 C20 H20A 109.5 . . ?
C18 C20 H20B 109.5 . . ?
H20A C20 H20B 109.5 . . ?
C18 C20 H20C 109.5 . . ?
H20A C20 H20C 109.5 . . ?
H20B C20 H20C 109.5 . . ?
C18 C21 H21A 109.5 . . ?
C18 C21 H21B 109.5 . . ?
H21A C21 H21B 109.5 . . ?
C18 C21 H21C 109.5 . . ?
H21A C21 H21C 109.5 . . ?
H21B C21 H21C 109.5 . . ?
N1 C22 H22A 109.5 . . ?
N1 C22 H22B 109.5 . . ?
H22A C22 H22B 109.5 . . ?
N1 C22 H22C 109.5 . . ?
H22A C22 H22C 109.5 . . ?
H22B C22 H22C 109.5 . . ?
C8 C23 H23A 109.5 . . ?
C8 C23 H23B 109.5 . . ?
H23A C23 H23B 109.5 . . ?
C8 C23 H23C 109.5 . . ?
H23A C23 H23C 109.5 . . ?
H23B C23 H23C 109.5 . . ?
N3 C24 H24A 109.5 . . ?
N3 C24 H24B 109.5 . . ?
H24A C24 H24B 109.5 . . ?
N3 C24 H24C 109.5 . . ?
H24A C24 H24C 109.5 . . ?
H24B C24 H24C 109.5 . . ?
C2 N1 C22 121.0(8) . . ?
C2 N1 C1 109.2(6) . . ?
C22 N1 C1 121.8(7) . . ?
C1 N2 C10 107.4(6) . . ?
C1 N2 S1 124.1(5) . . ?
C10 N2 S1 122.7(5) . . ?
C17 N3 C16 111.0(6) . . ?
C17 N3 C24 122.4(7) . . ?
C16 N3 C24 126.1(6) . . ?
O2 S1 O1 119.2(4) . . ?
O2 S1 N2 106.9(4) . . ?
O1 S1 N2 108.2(3) . . ?
O2 S1 C18 105.9(4) . . ?
O1 S1 C18 108.4(4) . . ?
N2 S1 C18 107.7(4) . . ?

loop_
_geom_bond_atom_site_label_1
_geom_bond_atom_site_label_2
_geom_bond_distance
_geom_bond_site_symmetry_2
_geom_bond_publ_flag
C1 N1 1.456(10) . ?
C1 N2 1.467(10) . ?
C1 C8 1.553(9) . ?
C1 H1 0.9800 . ?
C2 N1 1.375(10) . ?
C2 C7 1.390(11) . ?
C2 C3 1.396(13) . ?
C3 C4 1.381(13) . ?
C3 H3 0.9300 . ?
C4 C5 1.377(16) . ?
C4 H4 0.9300 . ?
C5 C6 1.382(16) . ?
C5 H5 0.9300 . ?
C6 C7 1.379(11) . ?
C6 H6 0.9300 . ?
C7 C8 1.504(12) . ?
C8 C23 1.535(12) . ?
C8 C9 1.592(11) . ?
C9 C11 1.518(11) . ?
C9 C17 1.533(12) . ?
C9 C10 1.554(10) . ?
C10 N2 1.471(9) . ?
C10 H10A 0.9700 . ?
C10 H10B 0.9700 . ?
C11 C12 1.374(12) . ?
C11 C16 1.392(11) . ?
C12 C13 1.385(10) . ?
C12 H12 0.9300 . ?
C13 C14 1.382(13) . ?
C13 Cl1 1.736(10) . ?
C14 C15 1.365(14) . ?
C14 H14 0.9300 . ?
C15 C16 1.381(11) . ?
C15 H15 0.9300 . ?
C16 N3 1.392(11) . ?
C17 O3 1.211(9) . ?
C17 N3 1.376(10) . ?
C18 C19 1.508(14) . ?
C18 C20 1.523(14) . ?
C18 C21 1.543(12) . ?
C18 S1 1.791(10) . ?
C19 H19A 0.9600 . ?
C19 H19B 0.9600 . ?
C19 H19C 0.9600 . ?
C20 H20A 0.9600 . ?
C20 H20B 0.9600 . ?
C20 H20C 0.9600 . ?
C21 H21A 0.9600 . ?
C21 H21B 0.9600 . ?
C21 H21C 0.9600 . ?
C22 N1 1.444(10) . ?
C22 H22A 0.9600 . ?
C22 H22B 0.9600 . ?
C22 H22C 0.9600 . ?
C23 H23A 0.9600 . ?
C23 H23B 0.9600 . ?
C23 H23C 0.9600 . ?
C24 N3 1.469(11) . ?
C24 H24A 0.9600 . ?
C24 H24B 0.9600 . ?
C24 H24C 0.9600 . ?
N2 S1 1.629(6) . ?
O1 S1 1.437(6) . ?
O2 S1 1.427(6) . ?

loop_
_geom_torsion_atom_site_label_1
_geom_torsion_atom_site_label_2
_geom_torsion_atom_site_label_3
_geom_torsion_atom_site_label_4
_geom_torsion
_geom_torsion_site_symmetry_1
_geom_torsion_site_symmetry_2
_geom_torsion_site_symmetry_3
_geom_torsion_site_symmetry_4
_geom_torsion_publ_flag
N1 C2 C3 C4 175.4(8) . . . . ?
C7 C2 C3 C4 -1.4(12) . . . . ?
C2 C3 C4 C5 1.8(14) . . . . ?
C3 C4 C5 C6 -1.6(15) . . . . ?
C4 C5 C6 C7 1.0(14) . . . . ?
C5 C6 C7 C2 -0.6(13) . . . . ?
C5 C6 C7 C8 -174.4(8) . . . . ?
N1 C2 C7 C6 -176.5(8) . . . . ?
C3 C2 C7 C6 0.8(12) . . . . ?
N1 C2 C7 C8 -1.4(9) . . . . ?
C3 C2 C7 C8 175.9(7) . . . . ?
C6 C7 C8 C23 -53.0(11) . . . . ?
C2 C7 C8 C23 132.7(7) . . . . ?
C6 C7 C8 C1 -172.5(9) . . . . ?
C2 C7 C8 C1 13.2(8) . . . . ?
C6 C7 C8 C9 75.9(11) . . . . ?
C2 C7 C8 C9 -98.4(7) . . . . ?
N1 C1 C8 C7 -19.6(7) . . . . ?
N2 C1 C8 C7 -138.7(6) . . . . ?
N1 C1 C8 C23 -137.7(8) . . . . ?
N2 C1 C8 C23 103.2(8) . . . . ?
N1 C1 C8 C9 98.4(7) . . . . ?
N2 C1 C8 C9 -20.7(8) . . . . ?
C7 C8 C9 C11 -19.8(9) . . . . ?
C23 C8 C9 C11 107.3(8) . . . . ?
C1 C8 C9 C11 -129.8(7) . . . . ?
C7 C8 C9 C17 -136.6(6) . . . . ?
C23 C8 C9 C17 -9.5(9) . . . . ?
C1 C8 C9 C17 113.4(7) . . . . ?
C7 C8 C9 C10 105.2(6) . . . . ?
C23 C8 C9 C10 -127.7(7) . . . . ?
C1 C8 C9 C10 -4.8(8) . . . . ?
C11 C9 C10 N2 154.5(7) . . . . ?
C17 C9 C10 N2 -92.9(7) . . . . ?
C8 C9 C10 N2 28.3(7) . . . . ?
C17 C9 C11 C12 -176.4(9) . . . . ?
C10 C9 C11 C12 -59.6(12) . . . . ?
C8 C9 C11 C12 60.6(12) . . . . ?
C17 C9 C11 C16 5.3(9) . . . . ?
C10 C9 C11 C16 122.0(7) . . . . ?
C8 C9 C11 C16 -117.8(7) . . . . ?
C16 C11 C12 C13 2.7(12) . . . . ?
C9 C11 C12 C13 -175.5(8) . . . . ?
C11 C12 C13 C14 -3.8(12) . . . . ?
C11 C12 C13 Cl1 175.9(7) . . . . ?
C12 C13 C14 C15 3.8(13) . . . . ?
Cl1 C13 C14 C15 -176.0(7) . . . . ?
C13 C14 C15 C16 -2.5(13) . . . . ?
C14 C15 C16 C11 1.5(12) . . . . ?
C14 C15 C16 N3 -177.0(8) . . . . ?
C12 C11 C16 C15 -1.6(12) . . . . ?
C9 C11 C16 C15 177.0(7) . . . . ?
C12 C11 C16 N3 177.1(8) . . . . ?
C9 C11 C16 N3 -4.3(9) . . . . ?
C11 C9 C17 O3 174.2(10) . . . . ?
C10 C9 C17 O3 54.1(12) . . . . ?
C8 C9 C17 O3 -61.4(12) . . . . ?
C11 C9 C17 N3 -4.5(9) . . . . ?
C10 C9 C17 N3 -124.6(7) . . . . ?
C8 C9 C17 N3 119.8(7) . . . . ?
C7 C2 N1 C22 -161.6(8) . . . . ?
C3 C2 N1 C22 21.4(14) . . . . ?
C7 C2 N1 C1 -12.3(9) . . . . ?
C3 C2 N1 C1 170.6(8) . . . . ?
N2 C1 N1 C2 131.8(7) . . . . ?
C8 C1 N1 C2 20.1(8) . . . . ?
N2 C1 N1 C22 -79.2(9) . . . . ?
C8 C1 N1 C22 169.1(8) . . . . ?
N1 C1 N2 C10 -71.3(7) . . . . ?
C8 C1 N2 C10 41.2(7) . . . . ?
N1 C1 N2 S1 82.2(8) . . . . ?
C8 C1 N2 S1 -165.3(5) . . . . ?
C9 C10 N2 C1 -44.2(7) . . . . ?
C9 C10 N2 S1 161.9(5) . . . . ?
O3 C17 N3 C16 -176.5(10) . . . . ?
C9 C17 N3 C16 2.3(9) . . . . ?
O3 C17 N3 C24 -4.3(14) . . . . ?
C9 C17 N3 C24 174.5(8) . . . . ?
C15 C16 N3 C17 179.9(8) . . . . ?
C11 C16 N3 C17 1.2(9) . . . . ?
C15 C16 N3 C24 8.1(14) . . . . ?
C11 C16 N3 C24 -170.6(8) . . . . ?
C1 N2 S1 O2 -0.8(8) . . . . ?
C10 N2 S1 O2 148.7(6) . . . . ?
C1 N2 S1 O1 -130.4(7) . . . . ?
C10 N2 S1 O1 19.1(7) . . . . ?
C1 N2 S1 C18 112.6(7) . . . . ?
C10 N2 S1 C18 -97.8(7) . . . . ?
C19 C18 S1 O2 58.5(8) . . . . ?
C20 C18 S1 O2 -179.4(7) . . . . ?
C21 C18 S1 O2 -61.6(8) . . . . ?
C19 C18 S1 O1 -172.5(7) . . . . ?
C20 C18 S1 O1 -50.4(8) . . . . ?
C21 C18 S1 O1 67.4(8) . . . . ?
C19 C18 S1 N2 -55.6(8) . . . . ?
C20 C18 S1 N2 66.5(8) . . . . ?
C21 C18 S1 N2 -175.7(8) . . . . ?
